data_2004679
loop_
_publ_author_name
'Yamin, B. M.'
'Suwandi, S. A.'
'Fun, H.-K.'
'Sivakumar, K.'
'Shawkataly, O. B.'

_publ_section_title
;
 Triclinic Form of Dipyrrolidinylthiuram Disulfide
;
_journal_issue 4
_journal_name_full 'Acta Crystallographica Section C'
_journal_page_first 951
_journal_page_last 953
_journal_paper_doi 10.1107/S0108270195013059
_journal_volume 52
_journal_year 1996
_chemical_formula_sum 'C10 H16 N2 S4'
_chemical_formula_weight 292.49
_chemical_name_systematic
;
1,1'-(dithiodicarbonothioyl)bispyrrolidine.
;
_space_group_IT_number 2
_symmetry_cell_setting triclinic
_symmetry_space_group_name_Hall '-P 1'
_symmetry_space_group_name_H-M 'P -1'
_audit_creation_method SHELXL
_cell_angle_alpha 113.880(10)
_cell_angle_beta 98.81(2)
_cell_angle_gamma 105.940(10)
_cell_formula_units_Z 2
_cell_length_a 8.270(2)
_cell_length_b 9.361(2)
_cell_length_c 10.689(2)
_cell_measurement_reflns_used 36
_cell_measurement_temperature 293(2)
_cell_measurement_theta_max 25
_cell_measurement_theta_min 10
_cell_volume 693.9(3)
_computing_cell_refinement XSCANS
_computing_data_collection 'XSCANS (Siemens, 1994)'
_computing_data_reduction XSCANS
_computing_molecular_graphics 'SHELXTL/PC (Sheldrick, 1990b)'
_computing_publication_material 'SHELXL93. Geometric calculations: PARST (Nardelli, 1993b)'
_computing_structure_refinement 'SHELXL93 (Sheldrick, 1993)'
_computing_structure_solution 'SHELXS86 (Sheldrick, 1990a)'
_diffrn_ambient_temperature 293(2)
_diffrn_measurement_device 'Siemens P4'
_diffrn_measurement_method \q/2\q
_diffrn_radiation_monochromator graphite
_diffrn_radiation_source 'fine-focus sealed tube'
_diffrn_radiation_type MoK\a
_diffrn_radiation_wavelength 0.71073
_diffrn_reflns_av_R_equivalents 0.0165
_diffrn_reflns_av_sigmaI/netI 0.0490
_diffrn_reflns_limit_h_max 9
_diffrn_reflns_limit_h_min -1
_diffrn_reflns_limit_k_max 10
_diffrn_reflns_limit_k_min -10
_diffrn_reflns_limit_l_max 13
_diffrn_reflns_limit_l_min -13
_diffrn_reflns_number 3578
_diffrn_reflns_theta_max 27.49
_diffrn_reflns_theta_min 2.18
_diffrn_standards_decay_% <4
_diffrn_standards_interval_count 100
_diffrn_standards_number 3
_exptl_absorpt_coefficient_mu 0.661
_exptl_absorpt_correction_type none
_exptl_crystal_colour 'light yellow'
_exptl_crystal_density_diffrn 1.400
_exptl_crystal_density_meas 1.39
_exptl_crystal_density_method 'in KBr solution'
_exptl_crystal_description needle
_exptl_crystal_F_000 308
_exptl_crystal_size_max 0.60
_exptl_crystal_size_mid 0.44
_exptl_crystal_size_min 0.12
_refine_diff_density_max 0.322
_refine_diff_density_min -0.311
_refine_ls_extinction_method none
_refine_ls_goodness_of_fit_all 0.869
_refine_ls_goodness_of_fit_obs 1.049
_refine_ls_hydrogen_treatment refall
_refine_ls_matrix_type full
_refine_ls_number_parameters 209
_refine_ls_number_reflns 2947
_refine_ls_number_restraints 0
_refine_ls_restrained_S_all 0.869
_refine_ls_restrained_S_obs 1.049
_refine_ls_R_factor_all 0.0755
_refine_ls_R_factor_obs 0.0430
_refine_ls_shift/esd_max -0.001
_refine_ls_shift/esd_mean 0.000
_refine_ls_structure_factor_coef Fsqd
_refine_ls_weighting_scheme
;
calc w = 1/[\s^2^(F~o~^2^) + (0.0663P)^2^]
where P = (F~o~^2^ + 2F~c~^2^)/3
;
_refine_ls_wR_factor_all 0.1146
_refine_ls_wR_factor_obs 0.1044
_reflns_number_observed 1760
_reflns_number_total 2947
_reflns_observed_criterion >2sigma(I)
_cod_data_source_file as1200.cif
_cod_data_source_block DPTD
_cod_depositor_comments
;
The following automatic conversions were performed:
'_symmetry_cell_setting' value 'Triclinic' changed to 'triclinic'
according to '/home/saulius/struct/CIF-dictionaries/cif_core.dic'
dictionary named 'cif_core.dic' version 2.4.1 from 2010-06-29.

Automatic conversion script
Id: cif_fix_enum 1527 2010-12-29 10:47:43Z saulius 

The following automatic conversions were performed:

'_symmetry_cell_setting' value 'Triclinic' changed to 'triclinic'
according to /home/saulius/struct/CIF-dictionaries/cif_core.dic
dictionary named 'cif_core.dic' version 2.4.1 from 2010-06-29.

Automatic conversion script
Id: cif_fix_values 1715 2011-07-08 13:25:40Z adriana 
;
_cod_database_code 2004679

loop_
_symmetry_equiv_pos_as_xyz
'x, y, z'
'-x, -y, -z'

loop_
_atom_site_aniso_label
_atom_site_aniso_U_11
_atom_site_aniso_U_22
_atom_site_aniso_U_33
_atom_site_aniso_U_12
_atom_site_aniso_U_13
_atom_site_aniso_U_23
S1 0.0484(4) 0.0974(6) 0.0898(6) 0.0305(4) 0.0235(4) 0.0527(5)
S2 0.0643(5) 0.0553(4) 0.0861(5) 0.0202(4) 0.0025(4) 0.0263(4)
N1 0.0433(11) 0.0540(12) 0.0505(11) 0.0178(10) 0.0126(9) 0.0234(10)
C1 0.0530(14) 0.0574(15) 0.0412(12) 0.0219(12) 0.0118(11) 0.0222(11)
C2 0.0449(15) 0.071(2) 0.067(2) 0.0187(14) 0.0185(14) 0.034(2)
C3 0.061(2) 0.111(3) 0.159(4) 0.050(2) 0.050(3) 0.087(3)
C4 0.092(3) 0.078(3) 0.161(5) 0.054(2) 0.050(3) 0.054(3)
C5 0.061(2) 0.057(2) 0.081(2) 0.0214(15) 0.016(2) 0.032(2)
S1A 0.0922(6) 0.0874(6) 0.0613(5) 0.0487(5) 0.0315(4) 0.0278(4)
S2A 0.1142(7) 0.0742(5) 0.0514(4) 0.0581(5) 0.0095(4) 0.0140(4)
N1A 0.0673(14) 0.0538(12) 0.0526(13) 0.0267(11) 0.0175(11) 0.0233(10)
C1A 0.067(2) 0.0451(13) 0.0518(14) 0.0220(13) 0.0133(13) 0.0174(11)
C2A 0.084(2) 0.067(2) 0.073(2) 0.039(2) 0.034(2) 0.032(2)
C3A 0.108(3) 0.137(4) 0.106(3) 0.080(3) 0.060(3) 0.068(3)
C4A 0.105(4) 0.129(4) 0.093(3) 0.081(4) 0.009(3) 0.025(3)
C5A 0.076(2) 0.083(2) 0.068(2) 0.038(2) 0.019(2) 0.037(2)

loop_
_atom_site_label
_atom_site_occupancy
_atom_site_fract_x
_atom_site_fract_y
_atom_site_fract_z
_atom_site_U_iso_or_equiv
_atom_site_thermal_displace_type
_atom_site_calc_flag
_atom_site_type_symbol
S1 1 .74799(9) -0.12482(11) .27574(9) .0742(3) Uani d S
S2 1 1.08535(10) .16131(9) .34061(9) .0741(3) Uani d S
N1 1 1.0650(2) -0.1390(2) .2918(2) .0500(5) Uani d N
C1 1 .9619(3) -.0522(3) .3009(2) .0509(6) Uani d C
C2 1 1.2580(4) -.0735(4) .3265(4) .0609(7) Uani d C
C3 1 1.3077(5) -0.2115(6) .3348(6) .0958(13) Uani d C
C4 1 1.1546(6) -0.3674(6) .2341(7) .1043(15) Uani d C
C5 1 .9961(4) -0.3198(4) .2476(4) .0674(8) Uani d C
S1A 1 .86133(12) .14910(11) .05301(8) .0782(3) Uani d S
S2A 1 .91102(13) .27324(11) .37108(8) .0821(3) Uani d S
N1A 1 .6675(3) .2898(3) .1997(2) .0576(6) Uani d N
C1A 1 .7981(4) .2348(3) .1947(3) .0568(6) Uani d C
C2A 1 .6106(5) .3648(5) .3275(4) .0712(8) Uani d C
C3A 1 .4879(7) .4400(7) .2853(5) .1014(14) Uani d C
C4A 1 .4209(8) .3493(9) .1287(5) .112(2) Uani d C
C5A 1 .5533(5) .2778(5) .0721(4) .0731(8) Uani d C
H2A 1 1.297(4) -.049(3) .256(3) .068(9) Uiso d H
H2B 1 1.304(4) .021(4) .410(4) .084(11) Uiso d H
H3A 1 1.408(5) -0.217(5) .315(4) .106(12) Uiso d H
H3B 1 1.308(7) -0.217(7) .429(6) .17(2) Uiso d H
H4A 1 1.182(7) -0.386(7) .138(6) .19(3) Uiso d H
H4B 1 1.147(6) -0.443(6) .251(4) .112(16) Uiso d H
H5A 1 .905(4) -0.373(4) .157(3) .067(8) Uiso d H
H5B 1 .943(4) -0.341(4) .311(3) .082(11) Uiso d H
H2C 1 .715(5) .453(5) .406(4) .106(13) Uiso d H
H2D 1 .553(6) .280(6) .350(4) .124(15) Uiso d H
H3C 1 .583(10) .555(10) .310(8) .25(4) Uiso d H
H3D 1 .414(5) .450(5) .333(4) .101(13) Uiso d H
H4C 1 .369(6) .395(5) .072(4) .121(14) Uiso d H
H4D 1 .334(8) .276(8) .093(7) .18(3) Uiso d H
H5C 1 .624(4) .338(4) .034(3) .072(9) Uiso d H
H5D 1 .499(4) .146(4) -.019(3) .078(9) Uiso d H

loop_
_atom_type_symbol
_atom_type_description
_atom_type_scat_dispersion_real
_atom_type_scat_dispersion_imag
_atom_type_scat_source
C C 0.0033 0.0016 'International Tables Vol C Tables 4.2.6.8 and 6.1.1.4'
H H 0.0000 0.0000 'International Tables Vol C Tables 4.2.6.8 and 6.1.1.4'
N N 0.0061 0.0033 'International Tables Vol C Tables 4.2.6.8 and 6.1.1.4'
S S 0.1246 0.1234 'International Tables Vol C Tables 4.2.6.8 and 6.1.1.4'

loop_
_geom_angle_atom_site_label_1
_geom_angle_atom_site_label_2
_geom_angle_atom_site_label_3
_geom_angle
_geom_angle_publ_flag
C1 S2 S2A 103.70(10) yes
C1 N1 C5 122.4(2) yes
C1 N1 C2 126.8(2) yes
C5 N1 C2 110.8(2) yes
N1 C1 S1 125.9(2) yes
N1 C1 S2 111.0(2) yes
S1 C1 S2 123.1(2) yes
N1 C2 C3 103.8(3) yes
C4 C3 C2 104.7(3) yes
C3 C4 C5 105.0(3) yes
N1 C5 C4 103.5(3) yes
C1A S2A S2 105.38(9) ?
C1A N1A C2A 126.2(2) ?
C1A N1A C5A 122.9(2) ?
C2A N1A C5A 110.9(2) ?
N1A C1A S1A 126.7(2) ?
N1A C1A S2A 110.7(2) ?
S1A C1A S2A 122.6(2) ?
N1A C2A C3A 104.7(3) ?
C4A C3A C2A 106.3(4) ?
C3A C4A C5A 108.3(3) ?
N1A C5A C4A 103.7(3) ?

loop_
_geom_bond_atom_site_label_1
_geom_bond_atom_site_label_2
_geom_bond_distance
_geom_bond_publ_flag
S2 S2A 1.9950(10) yes
S1 C1 1.646(3) yes
S2 C1 1.811(3) yes
N1 C1 1.319(3) yes
N1 C5 1.467(4) yes
N1 C2 1.469(3) yes
C2 C3 1.490(5) yes
C3 C4 1.479(6) yes
C4 C5 1.504(5) yes
S1A C1A 1.643(3) ?
S2A C1A 1.812(3) ?
N1A C1A 1.317(3) ?
N1A C2A 1.477(4) ?
N1A C5A 1.479(4) ?
C2A C3A 1.496(5) ?
C3A C4A 1.462(6) ?
C4A C5A 1.513(5) ?

loop_
_geom_torsion_atom_site_label_1
_geom_torsion_atom_site_label_2
_geom_torsion_atom_site_label_3
_geom_torsion_atom_site_label_4
_geom_torsion
_geom_torsion_publ_flag
C1 S2 S2A C1A 87.70(10) yes
C5 N1 C1 S2 174.2(2) yes
S2A S2 C1 N1 173.8(2) yes
C5 N1 C2 C3 12.8(4) yes
N1 C2 C3 C4 -29.8(5) yes
C2 C3 C4 C5 36.0(6) yes
C2 N1 C5 C4 8.9(4) yes
C3 C4 C5 N1 -27.4(5) yes
C5 N1 C1 S1 -4.1(4) ?
C2 N1 C1 S1 174.0(2) ?
C2 N1 C1 S2 -7.7(3) ?
S2A S2 C1 S1 -7.8(2) ?
C1 N1 C2 C3 -165.5(3) ?
C1 N1 C5 C4 -172.8(3) ?
C2A N1A C1A S1A -179.2(3) ?
C5A N1A C1A S1A -1.3(4) ?
C2A N1A C1A S2A 3.0(4) ?
C5A N1A C1A S2A -179.1(2) ?
S2 S2A C1A N1A -174.0(2) ?
S2 S2A C1A S1A 8.1(2) ?
C1A N1A C2A C3A -167.7(3) ?
C5A N1A C2A C3A 14.2(4) ?
N1A C2A C3A C4A -23.5(6) ?
C2A C3A C4A C5A 24.6(7) ?
C1A N1A C5A C4A -177.8(4) ?
C2A N1A C5A C4A 0.4(5) ?
C3A C4A C5A N1A -15.4(6) ?

loop_
_cod_related_entry_id
_cod_related_entry_database
_cod_related_entry_code
1 ChemSpider 500033
